data_7156779
loop_
_publ_author_name
'Wang, Guo'
'Qiang, Hui'
'Guo, Yun-Zhe'
'Yang, Jie'
'Wen, Ke'
'Hu, Wei-Bo'

_publ_section_title
;
 Systematic rim cyano-functionalization of pillar[5]arene and
 corresponding host-guest property varieties.
;
_journal_issue 18
_journal_name_full 'Organic &amp; biomolecular chemistry'
_journal_page_first 4600
_journal_page_last 4604
_journal_paper_doi 10.1039/c9ob00396g
_journal_volume 17
_journal_year 2019
_chemical_formula_moiety 'C45 H20 N10, 3(C2 H3 N)'
_chemical_formula_sum 'C51 H29 N13'
_chemical_formula_weight 823.87
_space_group_crystal_system triclinic
_space_group_IT_number 2
_space_group_name_Hall '-P 1'
_space_group_name_H-M_alt 'P -1'
_symmetry_space_group_name_Hall '-P 1'
_symmetry_space_group_name_H-M 'P -1'
_atom_sites_solution_hydrogens geom
_atom_sites_solution_primary dual
_audit_creation_date 2018-02-01
_audit_creation_method
;
Olex2 1.2
(compiled 2017.08.10 svn.r3458 for OlexSys, GUI svn.r5381)
;
_audit_update_record
;
2018-09-30 deposited with the CCDC.    2019-04-12 downloaded from the CCDC.
;
_cell_angle_alpha 78.58
_cell_angle_beta 63.598(2)
_cell_angle_gamma 63.598(2)
_cell_formula_units_Z 2
_cell_length_a 13.9003(17)
_cell_length_b 13.9234(16)
_cell_length_c 13.9234(16)
_cell_measurement_reflns_used 9074
_cell_measurement_temperature 150(2)
_cell_measurement_theta_max 26.72
_cell_measurement_theta_min 2.87
_cell_volume 2161.9(4)
_computing_cell_refinement 'SAINT v8.37A (Bruker, 2015)'
_computing_data_reduction 'SAINT v8.37A (Bruker, 2015)'
_computing_molecular_graphics 'Olex2 (Dolomanov et al., 2009)'
_computing_publication_material 'Olex2 (Dolomanov et al., 2009)'
_computing_structure_refinement 'ShelXL (Sheldrick, 2015)'
_computing_structure_solution 'XT (Sheldrick, 2015)'
_diffrn_ambient_temperature 149.99
_diffrn_measured_fraction_theta_full 0.786
_diffrn_measured_fraction_theta_max 0.805
_diffrn_measurement_device_type 'Bruker APEX-II CCD'
_diffrn_measurement_method '\f and \w scans'
_diffrn_radiation_type MoK\a
_diffrn_radiation_wavelength 0.71073
_diffrn_reflns_av_R_equivalents 0.1300
_diffrn_reflns_av_unetI/netI 0.1759
_diffrn_reflns_Laue_measured_fraction_full 0.786
_diffrn_reflns_Laue_measured_fraction_max 0.805
_diffrn_reflns_limit_h_max 17
_diffrn_reflns_limit_h_min -17
_diffrn_reflns_limit_k_max 17
_diffrn_reflns_limit_k_min -17
_diffrn_reflns_limit_l_max 17
_diffrn_reflns_limit_l_min -17
_diffrn_reflns_number 40087
_diffrn_reflns_point_group_measured_fraction_full 0.786
_diffrn_reflns_point_group_measured_fraction_max 0.805
_diffrn_reflns_theta_full 25.242
_diffrn_reflns_theta_max 27.013
_diffrn_reflns_theta_min 3.021
_diffrn_standards_number 0
_exptl_absorpt_coefficient_mu 0.080
_exptl_absorpt_correction_T_max 0.7454
_exptl_absorpt_correction_T_min 0.6337
_exptl_absorpt_correction_type multi-scan
_exptl_absorpt_process_details
;
SADABS-2016/2 (Bruker,2016/2) was used for absorption correction.
wR2(int) was 0.1480 before and 0.0825 after correction.
The Ratio of minimum to maximum transmission is 0.8501.
The \l/2 correction factor is Not present.
;
_exptl_crystal_colour colourless
_exptl_crystal_colour_primary colourless
_exptl_crystal_density_diffrn 1.266
_exptl_crystal_description block
_exptl_crystal_F_000 852
_exptl_crystal_size_max 0.23
_exptl_crystal_size_mid 0.21
_exptl_crystal_size_min 0.2
_refine_diff_density_max 0.467
_refine_diff_density_min -0.283
_refine_diff_density_rms 0.047
_refine_ls_extinction_coef 0.020(3)
_refine_ls_extinction_expression Fc^*^=kFc[1+0.001xFc^2^\l^3^/sin(2\q)]^-1/4^
_refine_ls_extinction_method 'SHELXL-2018/1 (Sheldrick 2018)'
_refine_ls_goodness_of_fit_ref 0.901
_refine_ls_hydrogen_treatment constr
_refine_ls_matrix_type full
_refine_ls_number_parameters 581
_refine_ls_number_reflns 7607
_refine_ls_number_restraints 23
_refine_ls_restrained_S_all 0.906
_refine_ls_R_factor_all 0.1494
_refine_ls_R_factor_gt 0.0655
_refine_ls_shift/su_max 0.000
_refine_ls_shift/su_mean 0.000
_refine_ls_structure_factor_coef Fsqd
_refine_ls_weighting_details 'w=1/[\s^2^(Fo^2^)+(0.0780P)^2^] where P=(Fo^2^+2Fc^2^)/3'
_refine_ls_weighting_scheme calc
_refine_ls_wR_factor_gt 0.1480
_refine_ls_wR_factor_ref 0.1715
_reflns_Friedel_coverage 0.000
_reflns_number_gt 3743
_reflns_number_total 7607
_reflns_threshold_expression 'I > 2\s(I)'
_cod_data_source_file c9ob00396g2.cif
_cod_data_source_block mo_10cn_0ma
_cod_depositor_comments 'Adding full bibliography for 7156778--7156780.cif.'
_cod_database_code 7156779
_shelx_shelxl_version_number 2018/1
_shelx_space_group_comment
;
The symmetry employed for this shelxl refinement is uniquely defined
by the following loop, which should always be used as a source of
symmetry information in preference to the above space-group names.
They are only intended as comments.
;
_olex2_refinement_description
;
1. Fixed Uiso
 At 1.2 times of:
  All C(H) groups, All C(H,H) groups
 At 1.5 times of:
  All C(H,H,H) groups
2. Restrained distances
 C1AA-N0AA
 1.15 with sigma of 0.01
 C0AA-C1AA
 1.45 with sigma of 0.01
3. Rigid bond restraints
 C1AA, C0AA, N0AA
 with sigma for 1-2 distances of 0.001 and sigma for 1-3 distances of 0.002
4. Uiso/Uaniso restraints and constraints
Uanis(N0AA) \\sim Ueq, Uanis(C0AA) \\sim Ueq, Uanis(C1AA) \\sim Ueq: with sigma
of 0.01 and sigma for terminal atoms of 0.02
5.a Secondary CH2 refined with riding coordinates:
 C35(H35A,H35B), C26(H26A,H26B), C8(H8A,H8B), C17(H17A,H17B), C1(H1A,H1B)
5.b Aromatic/amide H refined with riding coordinates:
 C11(H11), C31(H31), C28(H28), C38(H38), C14(H14), C3(H3), C6(H6), C22(H22),
 C19(H19), C41(H41)
5.c Idealised Me refined as rotating group:
 C01N(H01A,H01B,H01C), C01O(H01D,H01E,H01F), C0AA(H0AA,H0AB,H0AC)
;
_olex2_submission_special_instructions 'No special instructions were received'

loop_
_space_group_symop_operation_xyz
'x, y, z'
'-x, -y, -z'

loop_
_atom_site_label
_atom_site_type_symbol
_atom_site_fract_x
_atom_site_fract_y
_atom_site_fract_z
_atom_site_U_iso_or_equiv
_atom_site_adp_type
_atom_site_occupancy
_atom_site_site_symmetry_order
_atom_site_calc_flag
_atom_site_refinement_flags_posn
_atom_site_refinement_flags_adp
N5 N 0.0321(2) 0.86946(18) 0.4691(2) 0.0301(6) Uani 1 1 d . .
N4 N 0.6832(2) 0.6740(2) 0.8676(2) 0.0403(7) Uani 1 1 d . .
N1 N 1.0621(2) 0.22500(19) 0.2581(2) 0.0344(6) Uani 1 1 d . .
N8 N 0.6283(2) 1.11850(19) 0.0091(2) 0.0338(6) Uani 1 1 d . .
C12 C 0.8394(2) 0.49124(19) 0.5413(2) 0.0206(6) Uani 1 1 d . .
C29 C 0.1790(2) 0.88991(19) 0.5225(2) 0.0226(6) Uani 1 1 d . .
C11 C 0.8937(2) 0.4000(2) 0.4788(2) 0.0236(6) Uani 1 1 d . .
H11 H 0.887623 0.335324 0.512268 0.028 Uiso 1 1 calc R .
N9 N 0.8752(3) 0.3742(2) 0.1402(2) 0.0409(7) Uani 1 1 d . .
C9 C 0.9675(2) 0.4956(2) 0.3125(2) 0.0239(6) Uani 1 1 d . .
C31 C 0.3181(2) 0.9615(2) 0.4938(2) 0.0256(6) Uani 1 1 d . .
H31 H 0.362219 1.002870 0.453256 0.031 Uiso 1 1 calc R .
C21 C 0.3996(2) 0.7112(2) 0.7362(2) 0.0232(6) Uani 1 1 d . .
C18 C 0.6374(2) 0.56459(19) 0.6913(2) 0.0213(6) Uani 1 1 d . .
C28 C 0.1874(2) 0.8420(2) 0.6192(2) 0.0241(6) Uani 1 1 d . .
H28 H 0.140981 0.803003 0.661131 0.029 Uiso 1 1 calc R .
N2 N 0.7704(3) 0.7567(2) 0.5960(2) 0.0401(7) Uani 1 1 d . .
C43 C 0.5860(3) 1.0585(2) 0.0583(2) 0.0249(6) Uani 1 1 d . .
C33 C 0.0973(2) 0.87883(19) 0.4919(2) 0.0229(6) Uani 1 1 d . .
C38 C 0.5294(2) 0.8112(2) 0.1385(2) 0.0244(6) Uani 1 1 d . .
H38 H 0.564982 0.738187 0.117929 0.029 Uiso 1 1 calc R .
C5 C 0.9492(2) 0.5859(2) 0.1408(2) 0.0231(6) Uani 1 1 d . .
C27 C 0.2630(2) 0.85087(19) 0.6544(2) 0.0228(6) Uani 1 1 d . .
C40 C 0.5312(2) 0.9851(2) 0.1169(2) 0.0215(6) Uani 1 1 d . .
C13 C 0.8554(2) 0.58409(19) 0.4870(2) 0.0230(6) Uani 1 1 d . .
C30 C 0.2454(2) 0.94913(19) 0.4567(2) 0.0228(6) Uani 1 1 d . .
C35 C 0.2405(2) 0.9992(2) 0.3499(2) 0.0247(6) Uani 1 1 d . .
H35A H 0.184509 0.983387 0.336876 0.030 Uiso 1 1 calc R .
H35B H 0.210524 1.078052 0.354523 0.030 Uiso 1 1 calc R .
C39 C 0.5912(2) 0.8763(2) 0.0859(2) 0.0216(6) Uani 1 1 d . .
C26 C 0.2753(2) 0.7941(2) 0.7560(2) 0.0238(6) Uani 1 1 d . .
H26A H 0.220471 0.758162 0.789092 0.029 Uiso 1 1 calc R .
H26B H 0.252462 0.848131 0.807583 0.029 Uiso 1 1 calc R .
C14 C 0.9166(2) 0.5866(2) 0.3757(2) 0.0254(6) Uani 1 1 d . .
H14 H 0.923804 0.650983 0.342337 0.030 Uiso 1 1 calc R .
N7 N 0.3137(3) 0.7197(2) 0.3076(3) 0.0461(8) Uani 1 1 d . .
C3 C 0.8051(2) 0.6412(2) 0.0626(2) 0.0241(6) Uani 1 1 d . .
H3 H 0.760050 0.622647 0.040319 0.029 Uiso 1 1 calc R .
C23 C 0.5779(2) 0.6488(2) 0.7650(2) 0.0233(6) Uani 1 1 d . .
C32 C 0.3264(2) 0.9135(2) 0.5899(2) 0.0249(6) Uani 1 1 d . .
C7 C 0.8675(2) 0.7686(2) 0.0808(2) 0.0254(6) Uani 1 1 d . .
C6 C 0.9428(3) 0.6897(2) 0.1245(2) 0.0274(7) Uani 1 1 d . .
H6 H 0.990568 0.707556 0.143472 0.033 Uiso 1 1 calc R .
C36 C 0.3596(2) 0.9581(2) 0.2557(2) 0.0220(6) Uani 1 1 d . .
C2 C 0.7989(2) 0.7460(2) 0.0474(2) 0.0222(6) Uani 1 1 d . .
C4 C 0.8772(2) 0.5635(2) 0.1105(2) 0.0234(6) Uani 1 1 d . .
C10 C 0.9578(2) 0.4017(2) 0.3665(2) 0.0237(6) Uani 1 1 d . .
C37 C 0.4165(2) 0.8512(2) 0.2207(2) 0.0251(6) Uani 1 1 d . .
C22 C 0.4612(2) 0.7217(2) 0.7860(2) 0.0237(6) Uani 1 1 d . .
H22 H 0.424289 0.778938 0.834921 0.028 Uiso 1 1 calc R .
C8 C 1.0294(3) 0.5021(2) 0.1901(2) 0.0272(6) Uani 1 1 d . .
H8A H 1.097654 0.518879 0.171922 0.033 Uiso 1 1 calc R .
H8B H 1.059352 0.431260 0.158661 0.033 Uiso 1 1 calc R .
C17 C 0.7664(2) 0.4905(2) 0.6618(2) 0.0245(6) Uani 1 1 d . .
H17A H 0.773432 0.416528 0.684788 0.029 Uiso 1 1 calc R .
H17B H 0.797594 0.513390 0.700473 0.029 Uiso 1 1 calc R .
C19 C 0.5739(2) 0.5515(2) 0.6443(2) 0.0244(6) Uani 1 1 d . .
H19 H 0.610379 0.493454 0.596424 0.029 Uiso 1 1 calc R .
C20 C 0.4570(2) 0.6230(2) 0.6667(2) 0.0251(6) Uani 1 1 d . .
C15 C 1.0153(3) 0.3035(2) 0.3063(2) 0.0257(6) Uani 1 1 d . .
C1 C 0.7165(2) 0.8304(2) -0.0001(2) 0.0237(6) Uani 1 1 d . .
H1A H 0.717723 0.798171 -0.058159 0.028 Uiso 1 1 calc R .
H1B H 0.743515 0.888906 -0.031525 0.028 Uiso 1 1 calc R .
C41 C 0.4181(2) 1.0250(2) 0.2011(2) 0.0238(6) Uani 1 1 d . .
H41 H 0.381281 1.098322 0.220900 0.029 Uiso 1 1 calc R .
C44 C 0.8760(2) 0.4577(2) 0.1275(2) 0.0273(6) Uani 1 1 d . .
C42 C 0.3578(3) 0.7789(2) 0.2705(3) 0.0329(7) Uani 1 1 d . .
C25 C 0.6366(3) 0.6638(2) 0.8214(2) 0.0271(7) Uani 1 1 d . .
N3 N 0.3448(2) 0.5848(2) 0.5813(3) 0.0494(8) Uani 1 1 d . .
C16 C 0.8071(3) 0.6804(2) 0.5478(2) 0.0289(7) Uani 1 1 d . .
C24 C 0.3938(3) 0.6025(2) 0.6185(3) 0.0333(7) Uani 1 1 d . .
N10 N 0.8586(3) 0.9612(2) 0.0716(3) 0.0535(9) Uani 1 1 d . .
C45 C 0.8620(3) 0.8763(2) 0.0736(3) 0.0352(8) Uani 1 1 d . .
N6 N 0.4626(3) 0.9416(3) 0.6536(3) 0.0579(9) Uani 1 1 d . .
C34 C 0.4031(3) 0.9293(3) 0.6245(3) 0.0353(7) Uani 1 1 d . .
N01K N 0.0708(5) 0.7504(4) 0.2432(4) 0.0932(15) Uani 1 1 d . .
C01L C 0.0679(4) 0.8360(4) 0.2239(4) 0.0634(12) Uani 1 1 d . .
N01M N 0.6032(6) 0.5323(5) 1.0961(6) 0.121(2) Uani 1 1 d . .
C01N C 0.0687(5) 0.9409(3) 0.1977(4) 0.0713(13) Uani 1 1 d . .
H01A H 0.018814 0.980850 0.158544 0.107 Uiso 1 1 calc GR .
H01B H 0.149279 0.934027 0.152838 0.107 Uiso 1 1 calc GR .
H01C H 0.038513 0.979214 0.263793 0.107 Uiso 1 1 calc GR .
C01O C 0.6760(9) 0.3801(6) 0.9602(6) 0.165(4) Uani 1 1 d . .
H01D H 0.625333 0.403913 0.921197 0.247 Uiso 1 1 calc GR .
H01E H 0.673600 0.313766 0.999091 0.247 Uiso 1 1 calc GR .
H01F H 0.756876 0.366915 0.909178 0.247 Uiso 1 1 calc GR .
C2AA C 0.6344(6) 0.4631(5) 1.0363(6) 0.0982(19) Uani 1 1 d . .
C1AA C 0.6412(8) 0.7506(7) 0.3631(8) 0.147(3) Uani 1 1 d D U
C0AA C 0.5910(8) 0.6759(7) 0.3698(8) 0.172(4) Uani 1 1 d D U
H0AA H 0.611517 0.617387 0.419009 0.258 Uiso 1 1 calc GR U
H0AB H 0.622453 0.646459 0.298505 0.258 Uiso 1 1 calc GR .
H0AC H 0.505307 0.713637 0.396417 0.258 Uiso 1 1 calc GR .
N0AA N 0.6839(9) 0.8099(7) 0.3516(10) 0.216(4) Uani 1 1 d D U

loop_
_atom_site_aniso_label
_atom_site_aniso_U_11
_atom_site_aniso_U_22
_atom_site_aniso_U_33
_atom_site_aniso_U_23
_atom_site_aniso_U_13
_atom_site_aniso_U_12
N5 0.0247(13) 0.0253(12) 0.0447(17) -0.0004(11) -0.0195(13) -0.0083(10)
N4 0.0408(16) 0.0387(14) 0.0503(19) -0.0116(13) -0.0275(15) -0.0097(12)
N1 0.0359(15) 0.0253(13) 0.0377(16) -0.0018(11) -0.0152(13) -0.0079(11)
N8 0.0413(16) 0.0282(13) 0.0331(16) 0.0018(11) -0.0137(13) -0.0173(12)
C12 0.0185(13) 0.0207(12) 0.0283(16) -0.0010(11) -0.0159(13) -0.0059(10)
C29 0.0210(14) 0.0163(12) 0.0308(17) -0.0021(11) -0.0136(13) -0.0041(10)
C11 0.0236(15) 0.0186(12) 0.0295(17) 0.0005(11) -0.0138(13) -0.0065(11)
N9 0.0435(17) 0.0276(13) 0.0522(19) 0.0045(12) -0.0171(15) -0.0191(12)
C9 0.0210(14) 0.0220(13) 0.0292(17) 0.0006(11) -0.0123(13) -0.0072(11)
C31 0.0256(15) 0.0238(13) 0.0317(17) -0.0002(12) -0.0130(14) -0.0122(11)
C21 0.0266(15) 0.0212(13) 0.0264(16) 0.0016(11) -0.0134(13) -0.0116(11)
C18 0.0247(15) 0.0196(12) 0.0224(15) 0.0002(10) -0.0119(13) -0.0090(11)
C28 0.0217(14) 0.0204(12) 0.0319(17) -0.0003(11) -0.0113(13) -0.0094(11)
N2 0.0491(17) 0.0273(13) 0.0439(18) -0.0077(12) -0.0144(15) -0.0168(12)
C43 0.0298(16) 0.0201(13) 0.0252(16) -0.0035(11) -0.0127(14) -0.0075(12)
C33 0.0191(14) 0.0165(12) 0.0289(17) 0.0008(11) -0.0094(13) -0.0044(10)
C38 0.0265(15) 0.0179(12) 0.0324(17) -0.0020(11) -0.0164(14) -0.0068(11)
C5 0.0179(14) 0.0250(13) 0.0219(15) -0.0006(11) -0.0055(12) -0.0073(11)
C27 0.0205(14) 0.0182(12) 0.0282(16) -0.0036(11) -0.0102(13) -0.0049(10)
C40 0.0273(15) 0.0217(12) 0.0224(15) 0.0026(10) -0.0153(13) -0.0114(11)
C13 0.0219(14) 0.0205(13) 0.0290(17) -0.0011(11) -0.0136(13) -0.0068(11)
C30 0.0182(14) 0.0171(12) 0.0307(17) -0.0029(11) -0.0125(13) -0.0015(10)
C35 0.0197(14) 0.0219(13) 0.0328(17) 0.0006(11) -0.0129(13) -0.0067(11)
C39 0.0250(14) 0.0230(13) 0.0225(15) -0.0002(11) -0.0149(13) -0.0091(11)
C26 0.0224(14) 0.0245(13) 0.0262(16) -0.0019(11) -0.0113(13) -0.0087(11)
C14 0.0228(15) 0.0211(13) 0.0326(18) 0.0024(11) -0.0128(14) -0.0086(11)
N7 0.0351(16) 0.0286(13) 0.064(2) -0.0077(13) -0.0073(15) -0.0143(12)
C3 0.0205(14) 0.0239(13) 0.0283(17) -0.0051(11) -0.0087(13) -0.0085(11)
C23 0.0266(15) 0.0255(13) 0.0260(16) -0.0001(11) -0.0146(13) -0.0133(11)
C32 0.0205(14) 0.0252(13) 0.0323(17) -0.0020(12) -0.0124(13) -0.0095(11)
C7 0.0258(15) 0.0251(13) 0.0284(17) 0.0005(11) -0.0118(14) -0.0123(11)
C6 0.0273(16) 0.0283(14) 0.0319(18) 0.0003(12) -0.0166(14) -0.0111(12)
C36 0.0213(14) 0.0211(12) 0.0261(16) 0.0015(11) -0.0158(13) -0.0053(11)
C2 0.0204(14) 0.0228(13) 0.0204(15) -0.0043(11) -0.0050(12) -0.0079(11)
C4 0.0211(14) 0.0223(13) 0.0233(16) -0.0031(11) -0.0060(13) -0.0078(11)
C10 0.0191(14) 0.0223(13) 0.0301(17) -0.0002(11) -0.0128(13) -0.0058(10)
C37 0.0226(15) 0.0230(13) 0.0317(17) -0.0004(12) -0.0135(14) -0.0084(11)
C22 0.0280(15) 0.0213(12) 0.0246(16) -0.0038(11) -0.0121(13) -0.0094(11)
C8 0.0250(15) 0.0266(14) 0.0281(17) -0.0001(12) -0.0114(14) -0.0082(11)
C17 0.0277(15) 0.0209(13) 0.0280(16) 0.0010(11) -0.0165(14) -0.0077(11)
C19 0.0253(15) 0.0250(13) 0.0276(16) -0.0046(11) -0.0133(13) -0.0097(11)
C20 0.0266(15) 0.0272(14) 0.0279(17) -0.0028(12) -0.0144(14) -0.0118(12)
C15 0.0249(15) 0.0234(14) 0.0284(17) 0.0019(12) -0.0129(14) -0.0082(11)
C1 0.0240(15) 0.0254(13) 0.0240(16) -0.0022(11) -0.0119(13) -0.0089(11)
C41 0.0261(15) 0.0183(12) 0.0280(16) -0.0018(11) -0.0153(14) -0.0049(11)
C44 0.0207(15) 0.0300(15) 0.0277(17) -0.0026(12) -0.0072(13) -0.0089(12)
C42 0.0257(16) 0.0225(14) 0.047(2) -0.0062(13) -0.0121(16) -0.0074(12)
C25 0.0303(16) 0.0228(13) 0.0307(17) -0.0063(12) -0.0175(15) -0.0053(12)
N3 0.0362(17) 0.0550(18) 0.064(2) -0.0310(15) -0.0254(17) -0.0063(14)
C16 0.0337(17) 0.0234(14) 0.0330(18) 0.0030(12) -0.0150(15) -0.0141(12)
C24 0.0251(16) 0.0337(16) 0.041(2) -0.0151(14) -0.0156(16) -0.0031(12)
N10 0.069(2) 0.0348(15) 0.086(3) 0.0139(15) -0.054(2) -0.0289(15)
C45 0.0414(19) 0.0314(16) 0.047(2) 0.0055(14) -0.0309(18) -0.0158(14)
N6 0.075(2) 0.084(2) 0.059(2) 0.0249(17) -0.044(2) -0.062(2)
C34 0.0424(19) 0.0415(17) 0.038(2) 0.0122(14) -0.0219(17) -0.0297(15)
N01K 0.142(4) 0.086(3) 0.117(4) 0.030(3) -0.092(4) -0.073(3)
C01L 0.079(3) 0.070(3) 0.063(3) 0.002(2) -0.038(3) -0.039(2)
N01M 0.135(5) 0.087(4) 0.163(6) 0.043(4) -0.074(5) -0.068(4)
C01N 0.081(3) 0.057(3) 0.066(3) -0.003(2) -0.026(3) -0.022(2)
C01O 0.206(10) 0.104(5) 0.087(5) -0.007(4) 0.015(6) -0.055(6)
C2AA 0.095(4) 0.080(4) 0.099(5) 0.032(4) -0.025(4) -0.046(4)
C1AA 0.118(6) 0.121(5) 0.140(6) 0.029(5) -0.051(5) -0.012(4)
C0AA 0.151(7) 0.144(7) 0.169(8) 0.066(6) -0.058(6) -0.051(5)
N0AA 0.210(9) 0.113(6) 0.263(10) 0.017(6) -0.074(8) -0.044(5)

loop_
_atom_type_symbol
_atom_type_description
_atom_type_scat_dispersion_real
_atom_type_scat_dispersion_imag
_atom_type_scat_source
C C 0.0033 0.0016 'International Tables Vol C Tables 4.2.6.8 and 6.1.1.4'
H H 0.0000 0.0000 'International Tables Vol C Tables 4.2.6.8 and 6.1.1.4'
N N 0.0061 0.0033 'International Tables Vol C Tables 4.2.6.8 and 6.1.1.4'

loop_
_geom_angle_atom_site_label_1
_geom_angle_atom_site_label_2
_geom_angle_atom_site_label_3
_geom_angle
C11 C12 C13 116.4(3)
C11 C12 C17 121.4(2)
C13 C12 C17 122.2(2)
C28 C29 C33 118.0(2)
C28 C29 C30 122.2(2)
C30 C29 C33 119.8(2)
C12 C11 H11 119.3
C12 C11 C10 121.4(3)
C10 C11 H11 119.3
C14 C9 C8 119.9(2)
C10 C9 C14 117.0(3)
C10 C9 C8 123.1(2)
C30 C31 H31 119.7
C32 C31 H31 119.7
C32 C31 C30 120.7(3)
C22 C21 C26 120.0(2)
C22 C21 C20 117.5(2)
C20 C21 C26 122.6(2)
C23 C18 C17 122.1(2)
C19 C18 C23 117.3(2)
C19 C18 C17 120.5(2)
C29 C28 H28 119.5
C27 C28 C29 121.1(3)
C27 C28 H28 119.5
N8 C43 C40 177.9(3)
N5 C33 C29 179.0(3)
C39 C38 H38 119.2
C37 C38 H38 119.2
C37 C38 C39 121.6(2)
C6 C5 C4 116.9(2)
C6 C5 C8 120.8(2)
C4 C5 C8 122.2(2)
C28 C27 C26 120.3(2)
C28 C27 C32 116.5(3)
C32 C27 C26 123.2(2)
C39 C40 C43 118.8(3)
C39 C40 C41 121.9(2)
C41 C40 C43 119.2(2)
C12 C13 C16 119.6(3)
C14 C13 C12 122.2(2)
C14 C13 C16 118.2(2)
C29 C30 C35 123.2(2)
C31 C30 C29 116.9(3)
C31 C30 C35 119.9(2)
C30 C35 H35A 109.0
C30 C35 H35B 109.0
H35A C35 H35B 107.8
C36 C35 C30 112.8(2)
C36 C35 H35A 109.0
C36 C35 H35B 109.0
C38 C39 C40 116.3(3)
C38 C39 C1 121.1(2)
C40 C39 C1 122.6(2)
C21 C26 H26A 109.0
C21 C26 H26B 109.0
C27 C26 C21 113.1(2)
C27 C26 H26A 109.0
C27 C26 H26B 109.0
H26A C26 H26B 107.8
C9 C14 H14 119.5
C13 C14 C9 121.1(3)
C13 C14 H14 119.5
C2 C3 H3 119.8
C4 C3 H3 119.8
C4 C3 C2 120.4(2)
C18 C23 C22 121.8(2)
C18 C23 C25 120.4(2)
C22 C23 C25 117.9(2)
C31 C32 C27 122.6(2)
C31 C32 C34 118.3(3)
C27 C32 C34 119.1(3)
C6 C7 C45 116.9(2)
C2 C7 C6 121.8(2)
C2 C7 C45 121.3(2)
C5 C6 C7 121.5(3)
C5 C6 H6 119.3
C7 C6 H6 119.3
C37 C36 C35 121.8(2)
C41 C36 C35 121.2(2)
C41 C36 C37 117.1(3)
C3 C2 C1 119.9(2)
C7 C2 C3 117.4(2)
C7 C2 C1 122.7(2)
C5 C4 C44 120.6(2)
C3 C4 C5 121.9(2)
C3 C4 C44 117.6(2)
C11 C10 C15 118.8(2)
C9 C10 C11 121.7(2)
C9 C10 C15 119.5(3)
C38 C37 C36 121.9(2)
C38 C37 C42 118.3(2)
C36 C37 C42 119.8(3)
C21 C22 C23 120.8(2)
C21 C22 H22 119.6
C23 C22 H22 119.6
C9 C8 H8A 109.1
C9 C8 H8B 109.1
C5 C8 C9 112.7(2)
C5 C8 H8A 109.1
C5 C8 H8B 109.1
H8A C8 H8B 107.8
C12 C17 H17A 109.3
C12 C17 H17B 109.3
C18 C17 C12 111.7(2)
C18 C17 H17A 109.3
C18 C17 H17B 109.3
H17A C17 H17B 107.9
C18 C19 H19 119.6
C18 C19 C20 120.8(2)
C20 C19 H19 119.6
C21 C20 C24 120.2(2)
C19 C20 C21 121.6(2)
C19 C20 C24 118.2(2)
N1 C15 C10 179.4(3)
C39 C1 H1A 109.5
C39 C1 H1B 109.5
C2 C1 C39 110.6(2)
C2 C1 H1A 109.5
C2 C1 H1B 109.5
H1A C1 H1B 108.1
C40 C41 H41 119.5
C36 C41 C40 121.0(2)
C36 C41 H41 119.5
N9 C44 C4 179.5(3)
N7 C42 C37 178.0(4)
N4 C25 C23 178.7(3)
N2 C16 C13 179.0(3)
N3 C24 C20 178.9(4)
N10 C45 C7 177.2(3)
N6 C34 C32 178.8(4)
N01K C01L C01N 178.0(6)
C01L C01N H01A 109.5
C01L C01N H01B 109.5
C01L C01N H01C 109.5
H01A C01N H01B 109.5
H01A C01N H01C 109.5
H01B C01N H01C 109.5
H01D C01O H01E 109.5
H01D C01O H01F 109.5
H01E C01O H01F 109.5
C2AA C01O H01D 109.5
C2AA C01O H01E 109.5
C2AA C01O H01F 109.5
N01M C2AA C01O 177.7(8)
N0AA C1AA C0AA 176.3(13)
C1AA C0AA H0AA 109.5
C1AA C0AA H0AB 109.5
C1AA C0AA H0AC 109.5
H0AA C0AA H0AB 109.5
H0AA C0AA H0AC 109.5
H0AB C0AA H0AC 109.5

loop_
_geom_bond_atom_site_label_1
_geom_bond_atom_site_label_2
_geom_bond_distance
N5 C33 1.148(3)
N4 C25 1.159(3)
N1 C15 1.156(3)
N8 C43 1.169(4)
C12 C11 1.393(4)
C12 C13 1.418(4)
C12 C17 1.527(4)
C29 C28 1.409(4)
C29 C33 1.451(4)
C29 C30 1.413(4)
C11 H11 0.9500
C11 C10 1.417(4)
N9 C44 1.145(4)
C9 C14 1.404(4)
C9 C10 1.402(4)
C9 C8 1.536(4)
C31 H31 0.9500
C31 C30 1.404(4)
C31 C32 1.402(4)
C21 C26 1.523(4)
C21 C22 1.384(4)
C21 C20 1.412(4)
C18 C23 1.405(4)
C18 C17 1.521(4)
C18 C19 1.394(4)
C28 H28 0.9500
C28 C27 1.399(4)
N2 C16 1.156(4)
C43 C40 1.449(4)
C38 H38 0.9500
C38 C39 1.403(4)
C38 C37 1.400(4)
C5 C6 1.385(4)
C5 C4 1.409(4)
C5 C8 1.510(4)
C27 C26 1.520(4)
C27 C32 1.419(4)
C40 C39 1.411(4)
C40 C41 1.413(4)
C13 C14 1.400(4)
C13 C16 1.452(4)
C30 C35 1.530(4)
C35 H35A 0.9900
C35 H35B 0.9900
C35 C36 1.521(4)
C39 C1 1.528(4)
C26 H26A 0.9900
C26 H26B 0.9900
C14 H14 0.9500
N7 C42 1.150(4)
C3 H3 0.9500
C3 C2 1.402(4)
C3 C4 1.401(4)
C23 C22 1.406(4)
C23 C25 1.453(4)
C32 C34 1.457(4)
C7 C6 1.397(4)
C7 C2 1.394(4)
C7 C45 1.453(4)
C6 H6 0.9500
C36 C37 1.406(4)
C36 C41 1.396(4)
C2 C1 1.517(4)
C4 C44 1.452(4)
C10 C15 1.449(4)
C37 C42 1.453(4)
C22 H22 0.9500
C8 H8A 0.9900
C8 H8B 0.9900
C17 H17A 0.9900
C17 H17B 0.9900
C19 H19 0.9500
C19 C20 1.401(4)
C20 C24 1.460(4)
C1 H1A 0.9900
C1 H1B 0.9900
C41 H41 0.9500
N3 C24 1.141(4)
N10 C45 1.157(4)
N6 C34 1.154(4)
N01K C01L 1.156(5)
C01L C01N 1.436(6)
N01M C2AA 1.198(8)
C01N H01A 0.9800
C01N H01B 0.9800
C01N H01C 0.9800
C01O H01D 0.9800
C01O H01E 0.9800
C01O H01F 0.9800
C01O C2AA 1.462(11)
C1AA C0AA 1.458(8)
C1AA N0AA 1.166(8)
C0AA H0AA 0.9800
C0AA H0AB 0.9800
C0AA H0AC 0.9800
